data_7124832
loop_
_publ_author_name
'Xiao, Qiong'
'Wu, Yuan'
'Li, Mian'
'O'Keeffe, Michael'
'Li, Dan'

_publ_section_title
;
 A metal-organic framework with rod secondary building unit based on the
 Boerdijk-Coxeter helix.
;
_journal_issue 77
_journal_name_full 'Chemical communications (Cambridge, England)'
_journal_page_first 11543
_journal_page_last 11546
_journal_paper_doi 10.1039/c6cc04912e
_journal_volume 52
_journal_year 2016
_chemical_formula_moiety 'C13 H12 Cd N2 O2'
_chemical_formula_sum 'C13 H12 Cd N2 O2'
_chemical_formula_weight 340.65
_space_group_crystal_system tetragonal
_space_group_IT_number 88
_space_group_name_Hall '-I 4ad'
_space_group_name_H-M_alt 'I 41/a :2'
_atom_sites_solution_hydrogens geom
_atom_sites_solution_primary direct
_audit_block_doi 10.5517/ccdc.csd.cc1lssms
_audit_creation_date 2016-08-03
_audit_creation_method
;
Olex2 1.2
(compiled 2016.02.19 svn.r3266 for OlexSys, GUI svn.r5155)
;
_audit_update_record
;
2016-08-03 deposited with the CCDC.
2016-08-22 downloaded from the CCDC.
;
_cell_angle_alpha 90
_cell_angle_beta 90
_cell_angle_gamma 90
_cell_formula_units_Z 16
_cell_length_a 24.0666(7)
_cell_length_b 24.0666(7)
_cell_length_c 10.5856(11)
_cell_measurement_reflns_used 1438
_cell_measurement_temperature 100(2)
_cell_measurement_theta_max 73.1314
_cell_measurement_theta_min 3.6720
_cell_volume 6131.2(7)
_computing_cell_refinement
'CrysAlisPro, Agilent Technologies, Version 1.171.35.21 (release 20-01-2012 CrysAlis171 .NET) (compiled Jan 23 2012,18:06:46)'
_computing_data_collection
'CrysAlisPro, Agilent Technologies, Version 1.171.35.21 (release 20-01-2012 CrysAlis171 .NET) (compiled Jan 23 2012,18:06:46)'
_computing_data_reduction
'CrysAlisPro, Agilent Technologies, Version 1.171.35.21 (release 20-01-2012 CrysAlis171 .NET) (compiled Jan 23 2012,18:06:46)'
_computing_molecular_graphics 'Olex2 (Dolomanov et al., 2009)'
_computing_publication_material 'Olex2 (Dolomanov et al., 2009)'
_computing_structure_refinement 'ShelXL (Sheldrick, 2015)'
_computing_structure_solution 'ShelXS (Sheldrick, 2008)'
_diffrn_ambient_temperature 100(2)
_diffrn_detector_area_resol_mean 10.4098
_diffrn_measured_fraction_theta_full 0.956
_diffrn_measured_fraction_theta_max 0.956
_diffrn_measurement_details
;
#__ type_ start__ end____ width___ exp.time_
  1 omega  -80.00   40.00   1.0000   30.0000
omega____ theta____ kappa____ phi______ frames
    -      -40.0552   19.0000   30.0000 120

#__ type_ start__ end____ width___ exp.time_
  2 omega  142.00  169.00   1.0000  120.0000
omega____ theta____ kappa____ phi______ frames
    -      105.2563  111.0000  -30.0000 27

#__ type_ start__ end____ width___ exp.time_
  3 omega   50.00   80.00   1.0000  120.0000
omega____ theta____ kappa____ phi______ frames
    -      105.2563  -29.0000    6.0000 30

#__ type_ start__ end____ width___ exp.time_
  4 omega   41.00  110.00   1.0000  120.0000
omega____ theta____ kappa____ phi______ frames
    -      105.2563 -111.0000 -150.0000 69

#__ type_ start__ end____ width___ exp.time_
  5 omega  100.00  138.00   1.0000  120.0000
omega____ theta____ kappa____ phi______ frames
    -      105.2563  111.0000  -30.0000 38

#__ type_ start__ end____ width___ exp.time_
  6 omega   83.00  152.00   1.0000  120.0000
omega____ theta____ kappa____ phi______ frames
    -      105.2563   77.0000   30.0000 69
;
_diffrn_measurement_device_type 'Xcalibur, Atlas, Gemini'
_diffrn_measurement_method '\w scans'
_diffrn_orient_matrix_UB_11 -0.0014373000
_diffrn_orient_matrix_UB_12 -0.0639301000
_diffrn_orient_matrix_UB_13 0.0094771000
_diffrn_orient_matrix_UB_21 -0.0239921000
_diffrn_orient_matrix_UB_22 -0.0034263000
_diffrn_orient_matrix_UB_23 -0.1347376000
_diffrn_orient_matrix_UB_31 0.0594173000
_diffrn_orient_matrix_UB_32 -0.0029902000
_diffrn_orient_matrix_UB_33 -0.0539796000
_diffrn_radiation_monochromator graphite
_diffrn_radiation_type CuK\a
_diffrn_radiation_wavelength 1.54184
_diffrn_reflns_av_R_equivalents 0.0398
_diffrn_reflns_av_unetI/netI 0.0552
_diffrn_reflns_Laue_measured_fraction_full 0.956
_diffrn_reflns_Laue_measured_fraction_max 0.956
_diffrn_reflns_limit_h_max 27
_diffrn_reflns_limit_h_min -20
_diffrn_reflns_limit_k_max 10
_diffrn_reflns_limit_k_min -26
_diffrn_reflns_limit_l_max 11
_diffrn_reflns_limit_l_min -12
_diffrn_reflns_number 4737
_diffrn_reflns_point_group_measured_fraction_full 0.956
_diffrn_reflns_point_group_measured_fraction_max 0.956
_diffrn_reflns_theta_full 62.493
_diffrn_reflns_theta_max 62.493
_diffrn_reflns_theta_min 3.673
_diffrn_source 'Enhance (Cu) X-ray Source'
_exptl_absorpt_coefficient_mu 11.386
_exptl_absorpt_correction_T_max 1.00000
_exptl_absorpt_correction_T_min 0.16370
_exptl_absorpt_correction_type multi-scan
_exptl_absorpt_process_details
'CrysAlisPro, Agilent Technologies, Version 1.171.35.21 (release 20-01-2012 CrysAlis171 .NET) (compiled Jan 23 2012,18:06:46) Empirical absorption correction using spherical harmonics, implemented in SCALE3 ABSPACK scaling algorithm.'
_exptl_crystal_colour 'clear light colourless'
_exptl_crystal_colour_lustre clear
_exptl_crystal_colour_modifier light
_exptl_crystal_colour_primary colourless
_exptl_crystal_density_diffrn 1.476
_exptl_crystal_description block
_exptl_crystal_F_000 2688
_exptl_crystal_recrystallization_method MeOH
_exptl_crystal_size_max 0.3
_exptl_crystal_size_mid 0.2
_exptl_crystal_size_min 0.1
_refine_diff_density_max 1.817
_refine_diff_density_min -1.350
_refine_diff_density_rms 0.126
_refine_ls_extinction_method none
_refine_ls_goodness_of_fit_ref 1.074
_refine_ls_hydrogen_treatment constr
_refine_ls_matrix_type full
_refine_ls_number_parameters 165
_refine_ls_number_reflns 2336
_refine_ls_number_restraints 0
_refine_ls_restrained_S_all 1.074
_refine_ls_R_factor_all 0.0852
_refine_ls_R_factor_gt 0.0566
_refine_ls_shift/su_max 0.000
_refine_ls_shift/su_mean 0.000
_refine_ls_structure_factor_coef Fsqd
_refine_ls_weighting_details 'w=1/[\s^2^(Fo^2^)+(0.0441P)^2^+122.4327P] where P=(Fo^2^+2Fc^2^)/3'
_refine_ls_weighting_scheme calc
_refine_ls_wR_factor_gt 0.1276
_refine_ls_wR_factor_ref 0.1426
_reflns_Friedel_coverage 0.000
_reflns_number_gt 1727
_reflns_number_total 2336
_reflns_threshold_expression 'I > 2\s(I)'
_cod_data_source_file c6cc04912e2.cif
_cod_data_source_block 120706a
_cod_original_sg_symbol_H-M 'I 41/a'
_cod_database_code 7124832
_shelx_space_group_comment
;
The symmetry employed for this shelxl refinement is uniquely defined
by the following loop, which should always be used as a source of
symmetry information in preference to the above space-group names.
They are only intended as comments.
;
_reflns_odcompleteness_completeness 98.14
_reflns_odcompleteness_iscentric 1
_reflns_odcompleteness_theta 66.97
_olex2_refinement_description
;
1. Fixed Uiso
 At 1.2 times of:
  All C(H) groups, All C(H,H) groups
 At 1.5 times of:
  All C(H,H,H) groups
2.a Secondary CH2 refined with riding coordinates:
 C8(H8A,H8B)
2.b Aromatic/amide H refined with riding coordinates:
 C3(H3), C4(H4), C6(H6), C7(H7)
2.c Idealised Me refined as rotating group:
 C9(H9A,H9B,H9C), C13(H13A,H13B,H13C)
;
_shelx_shelxl_version_number 2014/7
_olex2_submission_special_instructions 'No special instructions were received'

loop_
_space_group_symop_operation_xyz
'x, y, z'
'-y+3/4, x+1/4, z+1/4'
'-x, -y+1/2, z'
'y+1/4, -x+1/4, z+1/4'
'x+1/2, y+1/2, z+1/2'
'-y+5/4, x+3/4, z+3/4'
'-x+1/2, -y+1, z+1/2'
'y+3/4, -x+3/4, z+3/4'
'-x, -y, -z'
'y-3/4, -x-1/4, -z-1/4'
'x, y-1/2, -z'
'-y-1/4, x-1/4, -z-1/4'
'-x+1/2, -y+1/2, -z+1/2'
'y-1/4, -x+1/4, -z+1/4'
'x+1/2, y, -z+1/2'
'-y+1/4, x+1/4, -z+1/4'

loop_
_atom_site_label
_atom_site_type_symbol
_atom_site_fract_x
_atom_site_fract_y
_atom_site_fract_z
_atom_site_U_iso_or_equiv
_atom_site_adp_type
_atom_site_occupancy
_atom_site_site_symmetry_order
_atom_site_calc_flag
_atom_site_refinement_flags_posn
C1 C 0.2280(4) 0.0520(4) -0.0487(8) 0.0295(19) Uani 1 1 d .
C2 C 0.2004(4) 0.1064(4) -0.0603(10) 0.035(2) Uani 1 1 d .
C3 C 0.1534(5) 0.1169(5) 0.0098(14) 0.065(4) Uani 1 1 d .
H3 H 0.1395 0.0897 0.0666 0.078 Uiso 1 1 calc R
C4 C 0.1262(5) 0.1680(5) -0.0034(14) 0.061(4) Uani 1 1 d .
H4 H 0.0939 0.1753 0.0455 0.073 Uiso 1 1 calc R
C5 C 0.1453(4) 0.2078(4) -0.0861(12) 0.046(3) Uani 1 1 d .
C6 C 0.1920(4) 0.1965(4) -0.1554(11) 0.045(3) Uani 1 1 d .
H6 H 0.2055 0.2234 -0.2137 0.054 Uiso 1 1 calc R
C7 C 0.2198(4) 0.1472(4) -0.1423(11) 0.043(2) Uani 1 1 d .
H7 H 0.2526 0.1407 -0.1897 0.051 Uiso 1 1 calc R
C8 C 0.1131(4) 0.2624(4) -0.0985(14) 0.054(3) Uani 1 1 d .
H8A H 0.0914 0.2612 -0.1780 0.065 Uiso 1 1 calc R
H8B H 0.0862 0.2648 -0.0279 0.065 Uiso 1 1 calc R
C9 C 0.0980(5) 0.3710(5) -0.2777(13) 0.058(3) Uani 1 1 d .
H9A H 0.1005 0.3413 -0.3407 0.088 Uiso 1 1 calc GR
H9B H 0.1066 0.4068 -0.3178 0.088 Uiso 1 1 calc GR
H9C H 0.0604 0.3722 -0.2426 0.088 Uiso 1 1 calc GR
C10 C 0.1391(4) 0.3601(4) -0.1733(11) 0.044(3) Uani 1 1 d .
C11 C 0.1483(4) 0.3146(4) -0.0987(12) 0.045(3) Uani 1 1 d .
C12 C 0.1921(4) 0.3281(4) -0.0185(10) 0.038(2) Uani 1 1 d .
C13 C 0.2203(5) 0.2956(4) 0.0816(11) 0.048(3) Uani 1 1 d .
H13A H 0.1924 0.2793 0.1379 0.072 Uiso 1 1 calc GR
H13B H 0.2447 0.3202 0.1302 0.072 Uiso 1 1 calc GR
H13C H 0.2424 0.2660 0.0428 0.072 Uiso 1 1 calc GR
Cd1 Cd 0.26627(3) 0.44006(3) 0.03824(7) 0.0338(2) Uani 1 1 d .
N1 N 0.1765(3) 0.3999(3) -0.1401(8) 0.0349(18) Uani 1 1 d .
N2 N 0.2085(3) 0.3801(3) -0.0439(8) 0.0347(18) Uani 1 1 d .
O1 O 0.2004(3) 0.0110(3) -0.0032(7) 0.0374(16) Uani 1 1 d .
O2 O 0.2775(3) 0.0445(3) -0.0892(6) 0.0361(15) Uani 1 1 d .

loop_
_atom_site_aniso_label
_atom_site_aniso_U_11
_atom_site_aniso_U_22
_atom_site_aniso_U_33
_atom_site_aniso_U_23
_atom_site_aniso_U_13
_atom_site_aniso_U_12
C1 0.036(5) 0.030(5) 0.023(4) -0.001(4) -0.003(4) 0.007(4)
C2 0.032(5) 0.031(5) 0.041(6) -0.002(4) 0.000(5) 0.003(4)
C3 0.062(8) 0.042(7) 0.090(11) 0.024(7) 0.020(7) 0.002(5)
C4 0.047(7) 0.046(7) 0.089(10) 0.013(7) 0.025(7) 0.010(5)
C5 0.042(6) 0.031(5) 0.066(8) 0.008(5) 0.001(6) -0.001(4)
C6 0.049(6) 0.032(5) 0.054(7) 0.007(5) 0.014(6) -0.008(4)
C7 0.046(6) 0.030(5) 0.051(7) -0.002(5) 0.004(5) 0.001(4)
C8 0.043(6) 0.026(5) 0.094(10) 0.003(6) -0.002(6) -0.002(4)
C9 0.053(7) 0.044(6) 0.079(9) 0.004(6) -0.019(7) -0.010(5)
C10 0.037(6) 0.041(6) 0.055(7) -0.008(5) -0.003(5) -0.003(4)
C11 0.035(6) 0.027(5) 0.072(8) -0.002(5) 0.006(5) 0.001(4)
C12 0.037(5) 0.030(5) 0.047(6) 0.005(5) 0.005(5) 0.005(4)
C13 0.056(7) 0.033(6) 0.055(7) 0.006(5) -0.005(6) 0.003(4)
Cd1 0.0318(4) 0.0323(4) 0.0372(4) -0.0006(3) -0.0010(3) 0.0019(3)
N1 0.041(5) 0.027(4) 0.037(5) 0.002(4) 0.004(4) -0.002(3)
N2 0.030(4) 0.030(4) 0.044(5) -0.001(4) -0.001(4) 0.002(3)
O1 0.035(4) 0.033(3) 0.045(4) -0.001(3) -0.001(3) 0.001(3)
O2 0.035(4) 0.037(4) 0.036(4) -0.009(3) 0.001(3) 0.005(3)

loop_
_atom_type_symbol
_atom_type_description
_atom_type_scat_dispersion_real
_atom_type_scat_dispersion_imag
_atom_type_scat_source
C C 0.0181 0.0091 'International Tables Vol C Tables 4.2.6.8 and 6.1.1.4'
H H 0.0000 0.0000 'International Tables Vol C Tables 4.2.6.8 and 6.1.1.4'
Cd Cd 0.1185 4.6533 'International Tables Vol C Tables 4.2.6.8 and 6.1.1.4'
N N 0.0311 0.0180 'International Tables Vol C Tables 4.2.6.8 and 6.1.1.4'
O O 0.0492 0.0322 'International Tables Vol C Tables 4.2.6.8 and 6.1.1.4'

loop_
_geom_angle_atom_site_label_1
_geom_angle_atom_site_label_2
_geom_angle_atom_site_label_3
_geom_angle
_geom_angle_site_symmetry_1
_geom_angle_site_symmetry_3
O1 C1 C2 118.8(8) . .
O2 C1 C2 121.2(8) . .
O2 C1 O1 120.0(8) . .
C3 C2 C1 119.2(9) . .
C3 C2 C7 118.9(9) . .
C7 C2 C1 121.9(9) . .
C2 C3 C4 119.4(11) . .
C5 C4 C3 121.2(11) . .
C4 C5 C8 118.8(10) . .
C6 C5 C4 118.5(10) . .
C6 C5 C8 122.7(10) . .
C7 C6 C5 121.1(10) . .
C6 C7 C2 120.8(10) . .
C11 C8 C5 115.3(9) . .
C11 C10 C9 132.0(10) . .
N1 C10 C9 120.1(9) . .
N1 C10 C11 107.9(9) . .
C10 C11 C8 125.0(10) . .
C10 C11 C12 106.7(9) . .
C12 C11 C8 128.1(10) . .
C11 C12 C13 131.4(9) . .
N2 C12 C11 108.6(9) . .
N2 C12 C13 120.1(9) . .
Cd1 Cd1 Cd1 127.626(15) 8_454 2
N1 Cd1 Cd1 61.4(2) 2 2
N1 Cd1 Cd1 145.0(2) 2 8_454
N1 Cd1 N2 129.0(3) 2 .
N1 Cd1 O1 141.7(3) 2 11_565
N1 Cd1 O1 86.5(3) 2 16
N1 Cd1 O2 95.4(3) 2 10_665
N1 Cd1 O2 88.6(3) 2 11_565
N2 Cd1 Cd1 63.2(2) . 8_454
N2 Cd1 Cd1 150.0(2) . 2
N2 Cd1 O1 105.9(3) . 16
N2 Cd1 O1 89.3(2) . 11_565
N2 Cd1 O2 92.7(3) . 10_665
N2 Cd1 O2 142.4(2) . 11_565
O1 Cd1 Cd1 44.65(17) 11_565 8_454
O1 Cd1 Cd1 44.14(15) 16 2
O1 Cd1 Cd1 86.55(17) 11_565 2
O1 Cd1 Cd1 124.42(15) 16 8_454
O1 Cd1 O1 83.67(18) 11_565 16
O1 Cd1 O2 53.1(2) 11_565 11_565
O1 Cd1 O2 74.2(2) 16 11_565
O2 Cd1 Cd1 85.32(14) 11_565 8_454
O2 Cd1 Cd1 49.60(16) 10_665 8_454
O2 Cd1 Cd1 115.58(16) 10_665 2
O2 Cd1 Cd1 43.76(14) 11_565 2
O2 Cd1 O1 79.2(2) 10_665 11_565
O2 Cd1 O1 154.5(2) 10_665 16
O2 Cd1 O2 80.45(13) 10_665 11_565
C10 N1 Cd1 131.3(7) . 8_454
C10 N1 N2 108.7(8) . .
N2 N1 Cd1 119.9(6) . 8_454
C12 N2 Cd1 136.5(7) . .
C12 N2 N1 108.1(8) . .
N1 N2 Cd1 115.2(5) . .
C1 O1 Cd1 98.6(5) . 11
C1 O1 Cd1 128.6(6) . 14
Cd1 O1 Cd1 91.2(2) 11 14
C1 O2 Cd1 88.3(5) . 11
C1 O2 Cd1 130.7(6) . 12_655
Cd1 O2 Cd1 86.6(2) 12_655 11

loop_
_geom_bond_atom_site_label_1
_geom_bond_atom_site_label_2
_geom_bond_distance
_geom_bond_site_symmetry_2
C1 C2 1.474(12) .
C1 O1 1.283(11) .
C1 O2 1.280(11) .
C2 C3 1.377(16) .
C2 C7 1.390(14) .
C3 C4 1.400(16) .
C4 C5 1.378(16) .
C5 C6 1.370(15) .
C5 C8 1.531(13) .
C6 C7 1.370(14) .
C8 C11 1.515(13) .
C9 C10 1.505(16) .
C10 C11 1.369(15) .
C10 N1 1.360(12) .
C11 C12 1.392(15) .
C12 C13 1.481(14) .
C12 N2 1.340(12) .
Cd1 Cd1 3.3870(6) 2
Cd1 Cd1 3.3869(6) 8_454
Cd1 N1 2.180(7) 2
Cd1 N2 2.185(8) .
Cd1 O1 2.359(6) 11_565
Cd1 O1 2.381(7) 16
Cd1 O2 2.346(6) 10_665
Cd1 O2 2.584(6) 11_565
N1 Cd1 2.180(7) 8_454
N1 N2 1.362(11) .
O1 Cd1 2.381(7) 14
O1 Cd1 2.359(6) 11
O2 Cd1 2.346(6) 12_655
O2 Cd1 2.584(6) 11
